data_2001831
loop_
_publ_author_name
'Van Meervelt, L.'

_publ_section_title
;
 Structure of 1,3-bis(1-pyrenyl)hexamethyltrisilane
;
_journal_issue 4
_journal_name_full 'Acta Crystallographica Section C'
_journal_page_first 831
_journal_page_last 833
_journal_paper_doi 10.1107/S0108270192010606
_journal_volume 49
_journal_year 1993
_chemical_formula_sum 'C38 H36 Si3'
_chemical_formula_weight 576.9
_symmetry_cell_setting monoclinic
_symmetry_space_group_name_Hall '-P 2ybc'
_symmetry_space_group_name_H-M 'P 1 21/c 1'
_atom_type_scat_source IntTabIV
_cell_angle_alpha 90
_cell_angle_beta 110.700(10)
_cell_angle_gamma 90
_cell_formula_units_Z 4
_cell_length_a 11.213(2)
_cell_length_b 22.656(4)
_cell_length_c 13.397(3)
_cell_measurement_reflns_used 30
_cell_measurement_temperature 289
_cell_measurement_theta_max 13
_cell_measurement_theta_min 4
_cell_volume 3183.7(11)
_diffrn_measurement_device 'Siemens P4-PC'
_diffrn_measurement_method 2\q-\q
_diffrn_radiation_type CuK\a
_diffrn_radiation_wavelength 1.54178
_diffrn_reflns_av_R_equivalents 0.0365
_diffrn_reflns_limit_h_max 12
_diffrn_reflns_limit_h_min 0
_diffrn_reflns_limit_k_max 24
_diffrn_reflns_limit_k_min 0
_diffrn_reflns_limit_l_max 13
_diffrn_reflns_limit_l_min -14
_diffrn_reflns_number 4606
_diffrn_reflns_theta_max 58
_diffrn_standards_decay_% 0
_diffrn_standards_interval_count 50
_diffrn_standards_number 3
_exptl_absorpt_coefficient_mu 1.522
_exptl_absorpt_correction_T_max 0.6690
_exptl_absorpt_correction_T_min 0.5655
_exptl_absorpt_correction_type Semiempirical
_exptl_crystal_colour 'Colourless with yellow fluorescence'
_exptl_crystal_density_diffrn 1.204
_exptl_crystal_description Parallelepiped
_exptl_crystal_size_max 0.4
_exptl_crystal_size_mid 0.3
_exptl_crystal_size_min 0.3
_refine_diff_density_max 0.37
_refine_diff_density_min -0.17
_refine_ls_goodness_of_fit_obs 1.23
_refine_ls_hydrogen_treatment 'refU [riding model (C-H=0.96\%A)]'
_refine_ls_number_parameters 406
_refine_ls_number_reflns 3459
_refine_ls_R_factor_obs 0.0424
_refine_ls_shift/esd_max 0.081
_refine_ls_structure_factor_coef F
_refine_ls_weighting_scheme unit
_refine_ls_wR_factor_obs 0.0451
_reflns_number_observed 3459
_reflns_number_total 4352
_reflns_observed_criterion F>4.0\s(F)
_cod_data_source_file na1013.cif
_cod_data_source_block na1013_structure_1_of_1
_cod_database_code 2001831

loop_
_atom_site_label
_atom_site_fract_x
_atom_site_fract_y
_atom_site_fract_z
_atom_site_U_iso_or_equiv
Si(1) .57060(10) .39220(10) .71830(10) .0580(10)
Si(2) .42170(10) .37350(10) .80190(10) .0550(10)
Si(3) .47120(10) .28750(10) .90760(10) .0570(10)
C(17) .4796(6) .3965(3) .5699(3) .097(3)
C(18) .6881(4) .3303(2) .7406(4) .085(3)
C(19) .2619(4) .3564(3) .6933(4) .099(2)
C(20) .3971(4) .4405(2) .8755(3) .074(2)
C(21) .3373(4) .2707(2) .9576(4) .079(2)
C(22) .4781(5) .2238(2) .8196(4) .086(2)
C(1B) .6581(3) .4644(2) .7626(3) .0530(10)
C(2B) .6524(4) .5076(2) .6860(3) .065(2)
C(3B) .7124(4) .5614(2) .7126(3) .068(2)
C(4B) .8429(4) .6319(2) .8492(4) .075(2)
C(5B) .9083(4) .6450(2) .9506(4) .079(2)
C(6B) .9922(4) .6152(2) 1.1407(4) .080(2)
C(7B) 1.0063(4) .5734(2) 1.2186(4) .083(2)
C(8B) .9532(4) .5181(2) 1.1930(3) .071(2)
C(9B) .8208(3) .4479(2) 1.0565(3) .061(2)
C(10B) .7496(3) .4358(2) .9549(3) .056(2)
C(11B) .7814(3) .5760(2) .8175(3) .058(2)
C(12B) .9228(3) .6032(2) 1.0342(3) .063(2)
C(13B) .8817(3) .5038(2) 1.0874(3) .0540(10)
C(14B) .7315(3) .4772(2) .8700(3) .0490(10)
C(15B) .7924(3) .5329(2) .8982(3) .0490(10)
C(16B) .8659(3) .5467(2) 1.0065(3) .0510(10)
C(1) .6281(3) .2907(2) 1.0232(3) .0530(10)
C(2) .7301(4) .2549(2) 1.0226(3) .064(2)
C(3) .8447(4) .2537(2) 1.1072(4) .070(2)
C(4) .9814(4) .2870(2) 1.2885(4) .082(2)
C(5) .9989(4) .3215(2) 1.3729(4) .091(2)
C(6) .9218(6) .4005(3) 1.4631(4) .107(3)
C(7) .8272(6) .4385(3) 1.4645(4) .119(3)
C(8) .7116(5) .4401(2) 1.3815(3) .092(2)
C(9) .5711(4) .4033(2) 1.2048(3) .062(2)
C(10) .5525(3) .3676(2) 1.1206(3) .0540(10)
C(11) .8645(3) .2876(2) 1.1973(3) .063(2)
C(12) .9046(4) .3616(2) 1.3781(3) .081(2)
C(13) .6892(4) .4027(2) 1.2937(3) .066(2)
C(14) .6481(3) .3269(2) 1.1129(3) .0510(10)
C(15) .7662(3) .3257(2) 1.2010(3) .0540(10)
C(16) .7862(4) .3632(2) 1.2905(3) .062(2)
H(17A) .4182 .4279 .5553 .15(3)
H(17B) .4364 .3598 .5454 .122(19)
H(17C) .5379 .4041 .5334 .109(18)
H(18A) .7363 .3268 .8155 .12(2)
H(18B) .7449 .3383 .7029 .095(15)
H(18C) .6434 .2941 .7149 .15(2)
H(19A) .2705 .3224 .6538 .14(2)
H(19B) .2354 .3896 .6460 .17(3)
H(19C) .1993 .3487 .7254 .102(18)
H(20A) .4758 .4505 .9311 .114(19)
H(20B) .3334 .4321 .9061 .088(14)
H(20C) .3695 .4730 .8267 .103(16)
H(21A) .3300 .3022 1.0031 .13(2)
H(21B) .3550 .2344 .9971 .16(3)
H(21C) .2588 .2670 .8981 .125(19)
H(22A) .5452 .2304 .7920 .106(18)
H(22B) .3981 .2206 .7614 .14(2)
H(22C) .4944 .1880 .8605 .120(19)
H(2BA) .6050 .4993 .6123 .071(12)
H(3BA) .7061 .5894 .6572 .085(13)
H(4BA) .8366 .6610 .7954 .080(13)
H(5BA) .9468 .6833 .9682 .087(14)
H(6BA) 1.0308 .6533 1.1603 .094(15)
H(7BA) 1.0540 .5828 1.2918 .103(16)
H(8BA) .9653 .4893 1.2482 .093(15)
H(9BA) .8311 .4182 1.1100 .070(11)
H(10A) .7092 .3979 .9384 .054(10)
H(2A) .7198 .2307 .9615 .081(13)
H(3A) .9119 .2286 1.1033 .089(14)
H(4A) 1.0487 .2608 1.2883 .098(15)
H(5A) 1.0780 .3190 1.4321 .105(16)
H(6A) 1.0016 .4006 1.5218 .118(18)
H(7A) .8418 .4644 1.5244 .13(2)
H(8A) .6464 .4669 1.3839 .086(15)
H(9A) .5044 .4297 1.2055 .066(11)
H(10B) .4718 .3691 1.0629 .052(9)

loop_
_geom_angle_atom_site_label_1
_geom_angle_atom_site_label_2
_geom_angle_atom_site_label_3
_geom_angle
_geom_angle_publ_flag
Si(2) Si(1) C(17) 107.5(2) yes
C(17) Si(1) C(18) 107.1(3) yes
C(17) Si(1) C(1B) 108.2(2) yes
Si(1) Si(2) Si(3) 112.20(10) yes
Si(3) Si(2) C(19) 104.4(2) yes
Si(3) Si(2) C(20) 113.50(10) yes
Si(2) Si(3) C(21) 109.4(2) yes
C(21) Si(3) C(22) 106.4(2) yes
C(21) Si(3) C(1) 110.1(2) yes
Si(1) C(1B) C(2B) 119.3(2) yes
C(2B) C(1B) C(14B) 117.5(3) no
C(2B) C(3B) C(11B) 121.4(4) no
C(4B) C(5B) C(12B) 121.4(4) no
C(6B) C(7B) C(8B) 120.9(4) no
C(10B) C(9B) C(13B) 121.8(4) no
C(3B) C(11B) C(4B) 123.4(4) no
C(4B) C(11B) C(15B) 118.4(3) no
C(5B) C(12B) C(16B) 118.4(3) no
C(8B) C(13B) C(9B) 122.9(4) no
C(9B) C(13B) C(16B) 117.9(3) no
C(1B) C(14B) C(15B) 120.3(3) no
C(11B) C(15B) C(14B) 120.0(3) no
C(14B) C(15B) C(16B) 121.0(3) no
C(12B) C(16B) C(15B) 120.5(3) no
Si(3) C(1) C(2) 119.9(3) yes
C(2) C(1) C(14) 117.2(3) no
C(2) C(3) C(11) 121.4(4) no
C(4) C(5) C(12) 122.1(4) no
C(6) C(7) C(8) 121.0(5) no
C(10) C(9) C(13) 121.0(4) no
C(3) C(11) C(4) 123.5(4) no
C(4) C(11) C(15) 117.6(4) no
C(5) C(12) C(16) 118.0(4) no
C(8) C(13) C(9) 122.0(4) no
C(9) C(13) C(16) 118.3(3) no
C(1) C(14) C(15) 121.0(3) no
C(11) C(15) C(14) 119.2(3) no
C(14) C(15) C(16) 120.6(3) no
C(12) C(16) C(15) 120.1(4) no
Si(2) Si(1) C(18) 111.5(2) yes
Si(2) Si(1) C(1B) 112.50(10) yes
C(18) Si(1) C(1B) 109.9(2) yes
Si(1) Si(2) C(19) 107.8(2) yes
Si(1) Si(2) C(20) 111.3(2) yes
C(19) Si(2) C(20) 106.9(2) yes
Si(2) Si(3) C(22) 108.1(2) yes
Si(2) Si(3) C(1) 114.50(10) yes
C(22) Si(3) C(1) 108.0(2) yes
Si(1) C(1B) C(14B) 123.2(3) yes
C(1B) C(2B) C(3B) 122.5(3) no
C(5B) C(4B) C(11B) 122.3(4) no
C(7B) C(6B) C(12B) 121.1(4) no
C(7B) C(8B) C(13B) 120.4(4) no
C(9B) C(10B) C(14B) 122.6(3) no
C(3B) C(11B) C(15B) 118.2(3) no
C(5B) C(12B) C(6B) 122.8(4) no
C(6B) C(12B) C(16B) 118.8(4) no
C(8B) C(13B) C(16B) 119.2(4) no
C(1B) C(14B) C(10B) 123.0(3) no
C(10B) C(14B) C(15B) 116.7(3) no
C(11B) C(15B) C(16B) 119.0(3) no
C(12B) C(16B) C(13B) 119.6(3) no
C(13B) C(16B) C(15B) 119.9(3) no
Si(3) C(1) C(14) 122.9(3) yes
C(1) C(2) C(3) 122.1(4) no
C(5) C(4) C(11) 122.0(4) no
C(7) C(6) C(12) 121.5(4) no
C(7) C(8) C(13) 120.1(5) no
C(9) C(10) C(14) 123.0(3) no
C(3) C(11) C(15) 118.9(3) no
C(5) C(12) C(6) 123.7(4) no
C(6) C(12) C(16) 118.3(5) no
C(8) C(13) C(16) 119.7(4) no
C(1) C(14) C(10) 122.4(3) no
C(10) C(14) C(15) 116.6(3) no
C(11) C(15) C(16) 120.1(3) no
C(12) C(16) C(13) 119.3(4) no
C(13) C(16) C(15) 120.5(3) no

loop_
_geom_bond_atom_site_label_1
_geom_bond_atom_site_label_2
_geom_bond_distance
_geom_bond_publ_flag
Si(1) Si(2) 2.355(2) yes
Si(1) C(18) 1.875(5) yes
Si(2) Si(3) 2.356(2) yes
Si(2) C(20) 1.881(5) yes
Si(3) C(22) 1.883(5) yes
C(1B) C(2B) 1.403(6) yes
C(2B) C(3B) 1.376(6) yes
C(4B) C(5B) 1.329(6) yes
C(5B) C(12B) 1.431(6) yes
C(6B) C(12B) 1.389(6) yes
C(8B) C(13B) 1.396(5) yes
C(9B) C(13B) 1.429(5) yes
C(11B) C(15B) 1.429(5) yes
C(13B) C(16B) 1.419(5) yes
C(15B) C(16B) 1.427(4) yes
C(1) C(14) 1.406(5) yes
C(3) C(11) 1.382(6) yes
C(4) C(11) 1.442(5) yes
C(6) C(7) 1.372(9) yes
C(7) C(8) 1.378(7) yes
C(9) C(10) 1.344(5) yes
C(10) C(14) 1.446(5) yes
C(12) C(16) 1.428(5) yes
C(14) C(15) 1.429(4) yes
Si(1) C(17) 1.890(4) yes
Si(1) C(1B) 1.892(4) yes
Si(2) C(19) 1.906(4) yes
Si(3) C(21) 1.886(6) yes
Si(3) C(1) 1.891(3) yes
C(1B) C(14B) 1.411(4) yes
C(3B) C(11B) 1.384(5) yes
C(4B) C(11B) 1.434(6) yes
C(6B) C(7B) 1.377(7) yes
C(7B) C(8B) 1.376(7) yes
C(9B) C(10B) 1.341(5) yes
C(10B) C(14B) 1.431(5) yes
C(12B) C(16B) 1.420(5) yes
C(14B) C(15B) 1.422(5) yes
C(1) C(2) 1.402(6) yes
C(2) C(3) 1.381(5) yes
C(4) C(5) 1.331(8) yes
C(5) C(12) 1.415(7) yes
C(6) C(12) 1.398(8) yes
C(8) C(13) 1.399(6) yes
C(9) C(13) 1.434(5) yes
C(11) C(15) 1.414(6) yes
C(13) C(16) 1.420(6) yes
C(15) C(16) 1.421(5) yes
